data_4087445
loop_
_publ_author_name
'Yang, Xiang-Yuan'
'Tay, Wee Shan'
'Li, Yongxin'
'Pullarkat, Sumod A.'
'Leung, Pak-Hing'

_publ_section_title
;
 Versatile Syntheses of Optically Pure PCE Pincer Ligands: Facile
 Modifications of the Pendant Arms and Ligand Backbones
;
_journal_issue 8
_journal_name_full Organometallics
_journal_page_first 1582
_journal_paper_doi 10.1021/acs.organomet.5b00132
_journal_volume 34
_journal_year 2015
_chemical_absolute_configuration ad
_chemical_formula_sum 'C56 H59 I O4 P2 Pd'
_chemical_formula_weight 1091.27
_space_group_crystal_system hexagonal
_space_group_IT_number 170
_space_group_name_Hall 'P 65'
_space_group_name_H-M_alt 'P 65'
_atom_sites_solution_hydrogens geom
_cell_angle_alpha 90
_cell_angle_beta 90
_cell_angle_gamma 120
_cell_formula_units_Z 6
_cell_length_a 13.4441(2)
_cell_length_b 13.4441(2)
_cell_length_c 49.8415(10)
_cell_measurement_reflns_used 9423
_cell_measurement_temperature 103.(2)
_cell_measurement_theta_max 26.1007
_cell_measurement_theta_min 2.6899
_cell_volume 7801.6(2)
_computing_cell_refinement 'SAINT V8.32B (Bruker AXS Inc., 2013)'
_computing_data_collection 'Bruker APEX2'
_computing_data_reduction 'SAINT V8.32B (Bruker AXS Inc., 2013)'
_computing_molecular_graphics 'Bruker SHELXTL'
_computing_publication_material 'Bruker SHELXTL'
_computing_structure_refinement 'SHELXL-2013 (Sheldrick, 2013)'
_computing_structure_solution 'SHELXS-97 (Sheldrick 2008)'
_diffrn_ambient_temperature 103.(2)
_diffrn_detector_area_resol_mean 8.3333
_diffrn_measured_fraction_theta_full 0.964
_diffrn_measured_fraction_theta_max 0.964
_diffrn_measurement_device_type 'Bruker APEX-II CCD'
_diffrn_measurement_method '\f and \w scans'
_diffrn_radiation_monochromator graphite
_diffrn_radiation_type MoK\a
_diffrn_radiation_wavelength 0.71073
_diffrn_reflns_av_R_equivalents 0.0333
_diffrn_reflns_limit_h_max 16
_diffrn_reflns_limit_h_min -16
_diffrn_reflns_limit_k_max 16
_diffrn_reflns_limit_k_min -16
_diffrn_reflns_limit_l_max 47
_diffrn_reflns_limit_l_min -60
_diffrn_reflns_number 45660
_diffrn_reflns_theta_full 26.38
_diffrn_reflns_theta_max 26.38
_diffrn_reflns_theta_min 3.06
_exptl_absorpt_coefficient_mu 1.055
_exptl_absorpt_correction_T_max 0.85
_exptl_absorpt_correction_T_min 0.73
_exptl_absorpt_correction_type multi-scan
_exptl_absorpt_process_details 'SADABS V2012/1 (Bruker AXS Inc.)'
_exptl_crystal_colour colourless
_exptl_crystal_density_diffrn 1.394
_exptl_crystal_density_method 'not measured'
_exptl_crystal_description block
_exptl_crystal_F_000 3336
_exptl_crystal_size_max 0.420
_exptl_crystal_size_mid 0.180
_exptl_crystal_size_min 0.160
_refine_diff_density_max 0.316
_refine_diff_density_min -0.388
_refine_ls_abs_structure_details
;
Flack x determined using 3960 quotients [(I+)-(I-)]/[(I+)+(I-)]
(Parsons and Flack (2004), Acta Cryst. A60, s61).
;
_refine_ls_abs_structure_Flack 0.004(6)
_refine_ls_extinction_method none
_refine_ls_goodness_of_fit_ref 1.070
_refine_ls_hydrogen_treatment constr
_refine_ls_matrix_type full
_refine_ls_number_parameters 673
_refine_ls_number_reflns 9461
_refine_ls_number_restraints 411
_refine_ls_restrained_S_all 1.087
_refine_ls_R_factor_all 0.0274
_refine_ls_R_factor_gt 0.0259
_refine_ls_shift/su_max 0.001
_refine_ls_shift/su_mean 0.000
_refine_ls_structure_factor_coef Fsqd
_refine_ls_weighting_details 'w=1/[\s^2^(Fo^2^)+(0.0199P)^2^+4.0172P] where P=(Fo^2^+2Fc^2^)/3'
_refine_ls_weighting_scheme calc
_refine_ls_wR_factor_gt 0.0547
_refine_ls_wR_factor_ref 0.0553
_reflns_number_gt 9141
_reflns_number_total 9461
_reflns_threshold_expression 'I > 2\s(I)'
_cod_data_source_file om5b00132_si_003.cif
_cod_data_source_block I
_cod_original_cell_volume 7801.6(3)
_cod_database_code 4087445

loop_
_space_group_symop_operation_xyz
'x, y, z'
'-y, x-y, z+2/3'
'-x+y, -x, z+1/3'
'-x, -y, z+1/2'
'y, -x+y, z+1/6'
'x-y, x, z+5/6'

loop_
_atom_site_type_symbol
_atom_site_label
_atom_site_fract_x
_atom_site_fract_y
_atom_site_fract_z
_atom_site_U_iso_or_equiv
_atom_site_adp_type
_atom_site_calc_flag
_atom_site_refinement_flags_adp
_atom_site_refinement_flags_occupancy
_atom_site_refinement_flags_posn
_atom_site_occupancy
_atom_site_disorder_assembly
_atom_site_disorder_group
Pd Pd1 0.30324(3) 0.69677(3) 0.50027(2) 0.01418(7) Uani d . . . 1.0 . .
C C1 0.2156(3) 0.7841(3) 0.50020(12) 0.0148(8) Uani d . . . 1.0 . .
C C2 0.1514(3) 0.7821(4) 0.52277(10) 0.0166(10) Uani d . . . 1.0 . .
C C3 0.0944(4) 0.8447(4) 0.52270(11) 0.0213(11) Uani d . . . 1.0 . .
H H3 0.0549 0.8462 0.5384 0.026 Uiso calc U . R 1.0 . .
C C4 0.0945(4) 0.9049(4) 0.50008(15) 0.0272(11) Uani d . . . 1.0 . .
H H4 0.0531 0.9451 0.5 0.033 Uiso calc U . R 1.0 . .
C C5 0.1551(4) 0.9059(4) 0.47776(11) 0.0210(11) Uani d . . . 1.0 . .
H H5 0.1542 0.9461 0.4622 0.025 Uiso calc U . R 1.0 . .
C C6 0.2180(4) 0.8486(3) 0.47764(10) 0.0168(10) Uani d . . . 1.0 . .
C C7 0.2960(4) 0.8630(4) 0.45472(10) 0.0176(10) Uani d . . . 1.0 . .
H H7 0.262 0.8691 0.4374 0.021 Uiso calc U . R 1.0 . .
C C8 0.4167(4) 0.9690(3) 0.45885(11) 0.0216(11) Uani d . . . 1.0 . .
H H8A 0.4539 0.9571 0.4747 0.026 Uiso calc U . R 1.0 . .
H H8B 0.4652 0.9798 0.4429 0.026 Uiso calc U . R 1.0 . .
C C9 0.4054(4) 1.0751(4) 0.46300(11) 0.0225(11) Uani d . . . 1.0 . .
C C10 0.4335(4) 1.1342(4) 0.48946(10) 0.0191(11) Uani d . . . 1.0 . .
C C11 0.4368(5) 1.2392(4) 0.49158(11) 0.0304(13) Uani d . . . 1.0 . .
H H11 0.4239 1.2725 0.4761 0.036 Uiso calc U . R 1.0 . .
C C12 0.4585(5) 1.2951(4) 0.51575(13) 0.0360(14) Uani d . . . 1.0 . .
H H12 0.4611 1.3669 0.5169 0.043 Uiso calc U . R 1.0 . .
C C13 0.4766(5) 1.2476(4) 0.53853(13) 0.0322(14) Uani d . . . 1.0 . .
H H13 0.491 1.2857 0.5553 0.039 Uiso calc U . R 1.0 . .
C C14 0.4736(5) 1.1437(4) 0.53638(12) 0.0353(14) Uani d . . . 1.0 . .
H H14 0.4868 1.1109 0.5519 0.042 Uiso calc U . R 1.0 . .
C C15 0.4518(4) 1.0869(4) 0.51231(11) 0.0281(12) Uani d . . . 1.0 . .
H H15 0.4492 1.0151 0.5113 0.034 Uiso calc U . R 1.0 . .
C C16 0.4301(4) 0.7652(4) 0.43358(10) 0.0177(11) Uani d . . . 1.0 . .
C C17 0.4184(4) 0.7509(4) 0.40603(12) 0.0258(12) Uani d . . . 1.0 . .
H H17 0.3442 0.7161 0.3981 0.031 Uiso calc U . R 1.0 . .
C C18 0.5156(5) 0.7875(4) 0.38980(13) 0.0330(14) Uani d . . . 1.0 . .
H H18 0.5076 0.7764 0.3709 0.04 Uiso calc U . R 1.0 . .
C C19 0.6235(4) 0.8402(4) 0.40149(13) 0.0339(15) Uani d . . . 1.0 . .
H H19 0.6897 0.8667 0.3905 0.041 Uiso calc U . R 1.0 . .
C C20 0.6358(5) 0.8545(4) 0.42890(13) 0.0336(14) Uani d . . . 1.0 . .
H H20 0.7102 0.8907 0.4367 0.04 Uiso calc U . R 1.0 . .
C C21 0.5391(4) 0.8158(4) 0.44509(13) 0.0266(13) Uani d . . . 1.0 . .
H H21 0.5474 0.824 0.464 0.032 Uiso calc U . R 1.0 . .
C C22 0.1828(4) 0.6198(4) 0.43795(10) 0.0164(10) Uani d . . . 1.0 . .
C C23 0.1251(4) 0.6429(4) 0.41767(10) 0.0197(10) Uani d . . . 1.0 . .
H H23 0.1491 0.7201 0.4129 0.024 Uiso calc U . R 1.0 . .
C C24 0.0330(4) 0.5533(4) 0.40459(10) 0.0211(11) Uani d . . . 1.0 . .
H H24 -0.0046 0.5692 0.3905 0.025 Uiso calc U . R 1.0 . .
C C25 -0.0045(4) 0.4411(4) 0.41189(11) 0.0233(11) Uani d . . . 1.0 . .
H H25 -0.0683 0.3801 0.403 0.028 Uiso calc U . R 1.0 . .
C C26 0.0508(4) 0.4170(4) 0.43222(11) 0.0241(11) Uani d . . . 1.0 . .
H H26 0.025 0.3396 0.4372 0.029 Uiso calc U . R 1.0 . .
C C27 0.1438(4) 0.5060(4) 0.44533(10) 0.0198(11) Uani d . . . 1.0 . .
H H27 0.181 0.4895 0.4594 0.024 Uiso calc U . R 1.0 . .
C C28 0.1375(4) 0.7040(4) 0.54600(10) 0.0164(10) Uani d . . . 1.0 . .
H H28 0.1315 0.7381 0.5633 0.02 Uiso calc U . R 1.0 . .
C C29 0.0312(3) 0.5831(4) 0.54172(10) 0.0214(11) Uani d . . . 1.0 . .
H H29A 0.0433 0.5462 0.5258 0.026 Uiso calc U . R 1.0 . .
H H29B 0.0203 0.5342 0.5576 0.026 Uiso calc U . R 1.0 . .
C C30 -0.0755(4) 0.5943(4) 0.53757(11) 0.0222(11) Uani d . . . 1.0 . .
C C31 -0.1341(4) 0.5665(4) 0.51116(10) 0.0192(11) Uani d . . . 1.0 . .
C C32 -0.2385(4) 0.5634(5) 0.50892(11) 0.0323(14) Uani d . . . 1.0 . .
H H32 -0.2717 0.5762 0.5244 0.039 Uiso calc U . R 1.0 . .
C C33 -0.2948(4) 0.5422(5) 0.48485(13) 0.0363(14) Uani d . . . 1.0 . .
H H33 -0.366 0.541 0.4837 0.044 Uiso calc U . R 1.0 . .
C C34 -0.2478(5) 0.5229(5) 0.46227(13) 0.0332(14) Uani d . . . 1.0 . .
H H34 -0.2869 0.5069 0.4456 0.04 Uiso calc U . R 1.0 . .
C C35 -0.1433(4) 0.5269(5) 0.46417(12) 0.0355(14) Uani d . . . 1.0 . .
H H35 -0.1103 0.5147 0.4485 0.043 Uiso calc U . R 1.0 . .
C C36 -0.0864(4) 0.5481(4) 0.48824(11) 0.0284(12) Uani d . . . 1.0 . .
H H36 -0.0148 0.5501 0.4892 0.034 Uiso calc U . R 1.0 . .
C C37 0.3799(4) 0.8170(4) 0.56258(10) 0.0171(10) Uani d . . . 1.0 . .
C C38 0.4936(4) 0.8561(4) 0.55516(10) 0.0201(10) Uani d . . . 1.0 . .
H H38 0.5101 0.8188 0.5411 0.024 Uiso calc U . R 1.0 . .
C C39 0.5828(4) 0.9493(4) 0.56826(11) 0.0246(11) Uani d . . . 1.0 . .
H H39 0.6601 0.9751 0.5632 0.03 Uiso calc U . R 1.0 . .
C C40 0.5594(4) 1.0048(4) 0.58861(11) 0.0237(12) Uani d . . . 1.0 . .
H H40 0.6205 1.0686 0.5975 0.028 Uiso calc U . R 1.0 . .
C C41 0.4469(4) 0.9670(4) 0.59595(11) 0.0214(11) Uani d . . . 1.0 . .
H H41 0.4311 1.0046 0.61 0.026 Uiso calc U . R 1.0 . .
C C42 0.3570(4) 0.8748(4) 0.58295(10) 0.0197(10) Uani d . . . 1.0 . .
H H42 0.2799 0.8506 0.5878 0.024 Uiso calc U . R 1.0 . .
C C43 0.2346(4) 0.5700(4) 0.56684(11) 0.0198(11) Uani d . . . 1.0 . .
C C44 0.2498(4) 0.5818(4) 0.59445(12) 0.0260(12) Uani d . . . 1.0 . .
H H44 0.2856 0.6561 0.6023 0.031 Uiso calc U . R 1.0 . .
C C45 0.2123(4) 0.4845(5) 0.61074(13) 0.0317(14) Uani d . . . 1.0 . .
H H45 0.2224 0.4926 0.6296 0.038 Uiso calc U . R 1.0 . .
C C46 0.1607(4) 0.3769(5) 0.59918(13) 0.0348(15) Uani d . . . 1.0 . .
H H46 0.1349 0.3109 0.6102 0.042 Uiso calc U . R 1.0 . .
C C47 0.1460(4) 0.3643(4) 0.57175(13) 0.0336(15) Uani d . . . 1.0 . .
H H47 0.1101 0.2899 0.5639 0.04 Uiso calc U . R 1.0 . .
C C48 0.1840(4) 0.4614(4) 0.55547(12) 0.0264(13) Uani d . . . 1.0 . .
H H48 0.1752 0.4528 0.5366 0.032 Uiso calc U . R 1.0 . .
O O3 0.8164(7) -0.0839(7) 0.55537(19) 0.060(2) Uani d U P D 0.620(9) A 1
C C49 0.8357(11) -0.0660(10) 0.6034(3) 0.072(4) Uani d U P D 0.620(9) A 1
H H49A 0.9188 -0.0131 0.6027 0.107 Uiso calc U P R 0.620(9) A 1
H H49B 0.8161 -0.1093 0.6203 0.107 Uiso calc U P R 0.620(9) A 1
H H49C 0.7956 -0.0221 0.6025 0.107 Uiso calc U P R 0.620(9) A 1
C C50 0.8001(12) -0.1475(11) 0.5802(3) 0.064(3) Uani d U P D 0.620(9) A 1
H H50A 0.8468 -0.1857 0.5799 0.077 Uiso calc U P R 0.620(9) A 1
H H50B 0.7184 -0.2075 0.5822 0.077 Uiso calc U P R 0.620(9) A 1
C C51 0.785(2) -0.1582(15) 0.5328(3) 0.061(4) Uani d U P D 0.620(9) A 1
H H51A 0.7076 -0.2258 0.5356 0.073 Uiso calc U P R 0.620(9) A 1
H H51B 0.8402 -0.1858 0.5305 0.073 Uiso calc U P R 0.620(9) A 1
C C52 0.7844(16) -0.0920(18) 0.5073(3) 0.098(6) Uani d U P D 0.620(9) A 1
H H52A 0.7251 -0.0704 0.509 0.147 Uiso calc U P R 0.620(9) A 1
H H52B 0.7683 -0.1412 0.4915 0.147 Uiso calc U P R 0.620(9) A 1
H H52C 0.8597 -0.0226 0.5052 0.147 Uiso calc U P R 0.620(9) A 1
O O3A 0.7927(11) -0.0567(11) 0.5323(3) 0.063(4) Uani d U P D 0.380(9) A 2
C C49A 0.847(3) -0.127(3) 0.5692(5) 0.096(8) Uani d U P D 0.380(9) A 2
H H49D 0.9214 -0.0558 0.5682 0.143 Uiso calc U P R 0.380(9) A 2
H H49E 0.8596 -0.1892 0.5758 0.143 Uiso calc U P R 0.380(9) A 2
H H49F 0.7965 -0.1172 0.5816 0.143 Uiso calc U P R 0.380(9) A 2
C C50A 0.793(4) -0.158(2) 0.5416(5) 0.054(5) Uani d U P D 0.380(9) A 2
H H50C 0.838 -0.1783 0.5294 0.065 Uiso calc U P R 0.380(9) A 2
H H50D 0.7135 -0.224 0.5426 0.065 Uiso calc U P R 0.380(9) A 2
C C51A 0.7512(15) -0.0653(15) 0.5051(3) 0.047(4) Uani d U P D 0.380(9) A 2
H H51C 0.809 -0.0629 0.4924 0.056 Uiso calc U P R 0.380(9) A 2
H H51D 0.6796 -0.1399 0.5028 0.056 Uiso calc U P R 0.380(9) A 2
C C52A 0.7293(13) 0.0255(15) 0.4991(5) 0.064(5) Uani d U P D 0.380(9) A 2
H H52D 0.6841 0.0328 0.5135 0.097 Uiso calc U P R 0.380(9) A 2
H H52E 0.6864 0.0086 0.4822 0.097 Uiso calc U P R 0.380(9) A 2
H H52F 0.8023 0.0977 0.4973 0.097 Uiso calc U P R 0.380(9) A 2
O O4 1.0849(7) 0.1846(6) 0.4453(2) 0.061(3) Uani d U P D 0.621(10) B 1
C C53 1.0675(10) 0.1643(11) 0.3970(3) 0.074(4) Uani d U P D 0.621(10) B 1
H H53A 1.0175 0.0806 0.3968 0.111 Uiso calc U P R 0.621(10) B 1
H H53B 1.1128 0.1889 0.3804 0.111 Uiso calc U P R 0.621(10) B 1
H H53C 1.0204 0.201 0.3983 0.111 Uiso calc U P R 0.621(10) B 1
C C54 1.1465(10) 0.1984(12) 0.4207(3) 0.064(4) Uani d U P D 0.621(10) B 1
H H54A 1.1833 0.1504 0.4213 0.077 Uiso calc U P R 0.621(10) B 1
H H54B 1.2078 0.2796 0.4187 0.077 Uiso calc U P R 0.621(10) B 1
C C55 1.1584(14) 0.2162(19) 0.4679(3) 0.058(4) Uani d U P D 0.621(10) B 1
H H55A 1.2246 0.2945 0.4653 0.07 Uiso calc U P R 0.621(10) B 1
H H55B 1.1882 0.1625 0.4699 0.07 Uiso calc U P R 0.621(10) B 1
C C56 1.0917(19) 0.2132(17) 0.4937(3) 0.105(6) Uani d U P D 0.621(10) B 1
H H56A 1.145 0.2699 0.5066 0.157 Uiso calc U P R 0.621(10) B 1
H H56B 1.0563 0.1364 0.5017 0.157 Uiso calc U P R 0.621(10) B 1
H H56C 1.0318 0.2315 0.4891 0.157 Uiso calc U P R 0.621(10) B 1
O O4A 0.0566(11) 0.2067(11) 0.4682(3) 0.065(4) Uani d U P D 0.379(10) B 2
C C53A 0.120(3) 0.145(3) 0.4316(6) 0.130(13) Uani d U P D 0.379(10) B 2
H H53D 0.0591 0.0653 0.4344 0.194 Uiso calc U P R 0.379(10) B 2
H H53E 0.1858 0.1462 0.4229 0.194 Uiso calc U P R 0.379(10) B 2
H H53F 0.091 0.1844 0.4202 0.194 Uiso calc U P R 0.379(10) B 2
C C54A 0.157(2) 0.206(4) 0.4586(5) 0.058(6) Uani d U P D 0.379(10) B 2
H H54C 0.1801 0.1639 0.4711 0.069 Uiso calc U P R 0.379(10) B 2
H H54D 0.2222 0.2853 0.4564 0.069 Uiso calc U P R 0.379(10) B 2
C C55A 0.0664(14) 0.2492(15) 0.4953(3) 0.047(5) Uani d U P D 0.379(10) B 2
H H55C 0.0609 0.191 0.5083 0.056 Uiso calc U P R 0.379(10) B 2
H H55D 0.1415 0.32 0.4977 0.056 Uiso calc U P R 0.379(10) B 2
C C56A -0.0235(15) 0.2727(14) 0.4997(5) 0.061(5) Uani d U P D 0.379(10) B 2
H H56D -0.0066 0.3435 0.4902 0.092 Uiso calc U P R 0.379(10) B 2
H H56E -0.0308 0.2822 0.5189 0.092 Uiso calc U P R 0.379(10) B 2
H H56F -0.0957 0.2088 0.4929 0.092 Uiso calc U P R 0.379(10) B 2
I I1 0.41793(3) 0.58206(3) 0.50027(2) 0.02466(8) Uani d . . . 1.0 . .
O O1 0.3721(3) 1.1098(3) 0.44452(7) 0.0311(9) Uani d . . . 1.0 . .
O O2 -0.1099(3) 0.6279(3) 0.55616(7) 0.0310(9) Uani d . . . 1.0 . .
P P1 0.30809(10) 0.73190(9) 0.45522(3) 0.0161(3) Uani d . . . 1.0 . .
P P2 0.26811(9) 0.69202(10) 0.54529(3) 0.0160(3) Uani d . . . 1.0 . .

loop_
_atom_site_aniso_label
_atom_site_aniso_U_11
_atom_site_aniso_U_22
_atom_site_aniso_U_33
_atom_site_aniso_U_12
_atom_site_aniso_U_13
_atom_site_aniso_U_23
Pd1 0.01590(15) 0.01584(15) 0.01084(19) 0.00797(12) 0.00044(13) 0.00059(13)
C1 0.0162(18) 0.0150(18) 0.012(3) 0.0068(15) -0.0003(18) -0.0017(18)
C2 0.014(2) 0.020(2) 0.014(3) 0.0069(17) -0.0004(17) -0.0024(18)
C3 0.023(2) 0.030(3) 0.015(3) 0.015(2) 0.0030(19) -0.001(2)
C4 0.029(2) 0.028(2) 0.033(3) 0.0207(19) 0.000(2) 0.000(2)
C5 0.029(2) 0.020(2) 0.016(3) 0.013(2) 0.001(2) 0.0057(19)
C6 0.018(2) 0.013(2) 0.017(3) 0.0061(17) -0.0023(18) -0.0006(17)
C7 0.028(2) 0.015(2) 0.010(3) 0.0116(19) -0.0021(19) -0.0006(18)
C8 0.029(2) 0.013(2) 0.018(3) 0.0064(19) 0.006(2) -0.0012(19)
C9 0.028(2) 0.015(2) 0.019(4) 0.0066(19) 0.006(2) 0.003(2)
C10 0.023(2) 0.018(2) 0.014(3) 0.0084(18) 0.0013(18) 0.0009(18)
C11 0.056(3) 0.028(3) 0.016(4) 0.028(3) -0.005(2) -0.001(2)
C12 0.059(4) 0.028(3) 0.031(4) 0.029(3) -0.007(3) -0.007(2)
C13 0.047(3) 0.034(3) 0.017(4) 0.021(3) -0.013(3) -0.013(2)
C14 0.059(4) 0.036(3) 0.017(4) 0.028(3) -0.016(3) -0.006(2)
C15 0.046(3) 0.024(2) 0.023(4) 0.024(2) -0.010(2) -0.004(2)
C16 0.027(2) 0.012(2) 0.015(3) 0.0108(18) 0.008(2) 0.0031(18)
C17 0.034(3) 0.023(2) 0.025(4) 0.017(2) 0.009(2) 0.005(2)
C18 0.050(3) 0.028(3) 0.027(4) 0.025(3) 0.019(3) 0.008(2)
C19 0.033(3) 0.016(2) 0.051(5) 0.011(2) 0.023(3) 0.012(2)
C20 0.029(3) 0.019(2) 0.049(5) 0.009(2) 0.011(3) 0.002(2)
C21 0.030(3) 0.016(2) 0.031(4) 0.009(2) 0.004(2) -0.002(2)
C22 0.024(2) 0.017(2) 0.007(3) 0.0097(18) 0.0043(18) -0.0017(18)
C23 0.026(2) 0.018(2) 0.013(3) 0.0088(19) 0.0035(19) 0.0028(18)
C24 0.022(2) 0.023(2) 0.016(3) 0.011(2) 0.001(2) 0.0016(19)
C25 0.023(2) 0.023(2) 0.018(4) 0.007(2) -0.001(2) -0.005(2)
C26 0.029(3) 0.016(2) 0.025(4) 0.010(2) 0.001(2) -0.002(2)
C27 0.025(2) 0.019(2) 0.017(3) 0.0122(19) -0.0003(19) -0.0005(19)
C28 0.016(2) 0.025(2) 0.008(3) 0.0104(18) 0.0005(18) 0.0003(18)
C29 0.014(2) 0.031(3) 0.015(3) 0.0077(19) -0.0022(18) 0.006(2)
C30 0.014(2) 0.029(2) 0.019(4) 0.0071(19) 0.002(2) 0.006(2)
C31 0.016(2) 0.026(2) 0.013(3) 0.0086(19) 0.0016(18) 0.0017(19)
C32 0.029(3) 0.063(4) 0.014(4) 0.030(3) -0.001(2) -0.005(2)
C33 0.029(3) 0.062(4) 0.028(4) 0.031(3) -0.005(2) -0.004(3)
C34 0.036(3) 0.047(3) 0.020(4) 0.023(3) -0.014(2) -0.011(3)
C35 0.038(3) 0.058(4) 0.016(4) 0.028(3) 0.000(2) -0.013(3)
C36 0.024(2) 0.046(3) 0.022(4) 0.023(2) -0.002(2) -0.008(2)
C37 0.017(2) 0.020(2) 0.013(3) 0.0084(18) -0.0020(19) 0.0032(19)
C38 0.021(2) 0.029(2) 0.012(3) 0.013(2) 0.0008(19) -0.001(2)
C39 0.015(2) 0.031(3) 0.026(4) 0.010(2) -0.0017(19) 0.000(2)
C40 0.019(2) 0.020(2) 0.025(4) 0.0054(19) -0.006(2) 0.000(2)
C41 0.024(2) 0.021(2) 0.016(3) 0.009(2) -0.0003(19) -0.001(2)
C42 0.016(2) 0.027(2) 0.013(3) 0.0086(19) 0.0014(18) 0.004(2)
C43 0.014(2) 0.028(2) 0.019(4) 0.0116(19) 0.0017(19) 0.006(2)
C44 0.023(2) 0.033(3) 0.026(4) 0.017(2) 0.002(2) 0.008(2)
C45 0.025(3) 0.049(3) 0.024(4) 0.021(3) 0.008(2) 0.019(3)
C46 0.018(2) 0.037(3) 0.049(5) 0.013(2) 0.011(2) 0.026(3)
C47 0.018(2) 0.026(3) 0.052(5) 0.007(2) 0.001(2) 0.009(3)
C48 0.017(2) 0.030(3) 0.030(4) 0.010(2) -0.001(2) 0.006(2)
O3 0.046(4) 0.056(5) 0.084(6) 0.030(4) 0.004(4) 0.009(4)
C49 0.079(9) 0.059(7) 0.093(9) 0.046(7) -0.029(7) 0.005(6)
C50 0.060(7) 0.051(7) 0.092(8) 0.035(6) -0.003(6) 0.009(6)
C51 0.048(7) 0.065(7) 0.074(9) 0.033(5) 0.015(9) -0.005(6)
C52 0.088(11) 0.137(14) 0.088(10) 0.071(10) 0.015(9) 0.003(9)
O3A 0.051(6) 0.065(7) 0.073(9) 0.030(5) 0.002(6) 0.001(6)
C49A 0.113(17) 0.098(15) 0.099(15) 0.070(13) -0.011(13) 0.010(13)
C50A 0.056(9) 0.055(8) 0.066(11) 0.038(7) 0.014(9) -0.012(8)
C51A 0.036(9) 0.041(8) 0.035(9) -0.001(6) 0.016(7) -0.015(7)
C52A 0.042(9) 0.079(11) 0.047(14) 0.012(8) -0.004(9) -0.005(10)
O4 0.053(5) 0.039(4) 0.092(7) 0.025(4) 0.012(4) 0.001(4)
C53 0.059(7) 0.080(9) 0.101(10) 0.048(7) 0.008(6) -0.022(8)
C54 0.039(6) 0.060(7) 0.098(9) 0.028(5) 0.007(6) -0.011(7)
C55 0.063(8) 0.038(6) 0.076(9) 0.027(6) -0.012(6) 0.008(8)
C56 0.146(16) 0.097(12) 0.092(11) 0.077(11) 0.006(11) 0.017(10)
O4A 0.062(8) 0.057(7) 0.083(11) 0.034(6) 0.004(7) 0.000(7)
C53A 0.14(2) 0.19(3) 0.11(2) 0.12(2) 0.008(17) -0.03(2)
C54A 0.049(11) 0.073(14) 0.068(14) 0.044(9) -0.019(9) 0.014(11)
C55A 0.030(7) 0.046(9) 0.033(9) -0.005(6) -0.020(6) 0.019(7)
C56A 0.087(12) 0.046(9) 0.029(12) 0.018(8) -0.002(9) -0.005(8)
I1 0.02893(15) 0.02889(15) 0.02441(19) 0.02065(12) 0.00197(14) 0.00206(14)
O1 0.057(2) 0.0192(17) 0.012(3) 0.0153(17) -0.0011(17) 0.0015(14)
O2 0.0199(17) 0.056(2) 0.013(3) 0.0157(17) 0.0017(14) -0.0006(17)
P1 0.0219(6) 0.0124(5) 0.0120(9) 0.0071(4) 0.0012(5) -0.0006(5)
P2 0.0129(5) 0.0211(6) 0.0123(9) 0.0073(4) -0.0007(5) 0.0017(5)

loop_
_atom_type_symbol
_atom_type_description
_atom_type_scat_dispersion_real
_atom_type_scat_dispersion_imag
_atom_type_scat_source
C C 0.0033 0.0016 'International Tables Vol C Tables 4.2.6.8 and 6.1.1.4'
H H 0.0000 0.0000 'International Tables Vol C Tables 4.2.6.8 and 6.1.1.4'
O O 0.0106 0.0060 'International Tables Vol C Tables 4.2.6.8 and 6.1.1.4'
P P 0.1023 0.0942 'International Tables Vol C Tables 4.2.6.8 and 6.1.1.4'
Pd Pd -0.9988 1.0072 'International Tables Vol C Tables 4.2.6.8 and 6.1.1.4'
I I -0.4742 1.8119 'International Tables Vol C Tables 4.2.6.8 and 6.1.1.4'

loop_
_geom_angle_atom_site_label_1
_geom_angle_atom_site_label_2
_geom_angle_atom_site_label_3
_geom_angle
C1 Pd1 P2 81.19(17)
C1 Pd1 P1 81.05(17)
P2 Pd1 P1 162.24(4)
C1 Pd1 I1 179.88(18)
P2 Pd1 I1 98.90(3)
P1 Pd1 I1 98.86(3)
C2 C1 C6 118.3(3)
C2 C1 Pd1 120.8(4)
C6 C1 Pd1 120.9(4)
C3 C2 C1 120.2(4)
C3 C2 C28 120.5(4)
C1 C2 C28 119.2(4)
C4 C3 C2 120.9(5)
C4 C3 H3 119.5
C2 C3 H3 119.5
C5 C4 C3 119.5(4)
C5 C4 H4 120.3
C3 C4 H4 120.3
C4 C5 C6 121.0(5)
C4 C5 H5 119.5
C6 C5 H5 119.5
C5 C6 C1 120.0(4)
C5 C6 C7 120.6(4)
C1 C6 C7 119.2(4)
C6 C7 C8 111.2(4)
C6 C7 P1 104.9(3)
C8 C7 P1 109.0(3)
C6 C7 H7 110.5
C8 C7 H7 110.5
P1 C7 H7 110.5
C9 C8 C7 109.4(4)
C9 C8 H8A 109.8
C7 C8 H8A 109.8
C9 C8 H8B 109.8
C7 C8 H8B 109.8
H8A C8 H8B 108.2
O1 C9 C10 120.7(4)
O1 C9 C8 119.0(5)
C10 C9 C8 120.2(4)
C15 C10 C11 118.7(5)
C15 C10 C9 122.7(4)
C11 C10 C9 118.6(4)
C12 C11 C10 120.7(5)
C12 C11 H11 119.6
C10 C11 H11 119.6
C11 C12 C13 120.4(5)
C11 C12 H12 119.8
C13 C12 H12 119.8
C14 C13 C12 118.7(5)
C14 C13 H13 120.6
C12 C13 H13 120.6
C15 C14 C13 121.4(5)
C15 C14 H14 119.3
C13 C14 H14 119.3
C14 C15 C10 120.0(4)
C14 C15 H15 120.0
C10 C15 H15 120.0
C17 C16 C21 119.7(5)
C17 C16 P1 121.8(4)
C21 C16 P1 118.3(4)
C16 C17 C18 120.1(5)
C16 C17 H17 119.9
C18 C17 H17 119.9
C19 C18 C17 119.5(6)
C19 C18 H18 120.3
C17 C18 H18 120.3
C20 C19 C18 120.7(5)
C20 C19 H19 119.7
C18 C19 H19 119.7
C19 C20 C21 119.9(5)
C19 C20 H20 120.1
C21 C20 H20 120.1
C20 C21 C16 120.1(6)
C20 C21 H21 119.9
C16 C21 H21 119.9
C27 C22 C23 119.1(4)
C27 C22 P1 117.9(4)
C23 C22 P1 122.9(3)
C24 C23 C22 120.0(4)
C24 C23 H23 120.0
C22 C23 H23 120.0
C25 C24 C23 120.4(5)
C25 C24 H24 119.8
C23 C24 H24 119.8
C24 C25 C26 120.2(4)
C24 C25 H25 119.9
C26 C25 H25 119.9
C25 C26 C27 119.9(4)
C25 C26 H26 120.0
C27 C26 H26 120.0
C26 C27 C22 120.3(5)
C26 C27 H27 119.8
C22 C27 H27 119.8
C2 C28 C29 110.6(4)
C2 C28 P2 104.7(3)
C29 C28 P2 108.9(3)
C2 C28 H28 110.8
C29 C28 H28 110.8
P2 C28 H28 110.8
C30 C29 C28 109.4(4)
C30 C29 H29A 109.8
C28 C29 H29A 109.8
C30 C29 H29B 109.8
C28 C29 H29B 109.8
H29A C29 H29B 108.2
O2 C30 C31 121.1(4)
O2 C30 C29 118.8(5)
C31 C30 C29 120.0(4)
C32 C31 C36 118.6(5)
C32 C31 C30 118.7(4)
C36 C31 C30 122.7(4)
C33 C32 C31 121.5(5)
C33 C32 H32 119.3
C31 C32 H32 119.3
C32 C33 C34 119.8(5)
C32 C33 H33 120.1
C34 C33 H33 120.1
C33 C34 C35 119.4(5)
C33 C34 H34 120.3
C35 C34 H34 120.3
C36 C35 C34 121.2(5)
C36 C35 H35 119.4
C34 C35 H35 119.4
C35 C36 C31 119.7(4)
C35 C36 H36 120.2
C31 C36 H36 120.2
C38 C37 C42 119.1(4)
C38 C37 P2 117.8(4)
C42 C37 P2 123.2(3)
C39 C38 C37 120.2(5)
C39 C38 H38 119.9
C37 C38 H38 119.9
C40 C39 C38 120.2(4)
C40 C39 H39 119.9
C38 C39 H39 119.9
C41 C40 C39 119.8(4)
C41 C40 H40 120.1
C39 C40 H40 120.1
C40 C41 C42 120.6(5)
C40 C41 H41 119.7
C42 C41 H41 119.7
C41 C42 C37 120.0(4)
C41 C42 H42 120.0
C37 C42 H42 120.0
C48 C43 C44 119.5(5)
C48 C43 P2 118.6(4)
C44 C43 P2 121.7(4)
C43 C44 C45 120.2(5)
C43 C44 H44 119.9
C45 C44 H44 119.9
C46 C45 C44 119.6(6)
C46 C45 H45 120.2
C44 C45 H45 120.2
C45 C46 C47 120.6(5)
C45 C46 H46 119.7
C47 C46 H46 119.7
C46 C47 C48 119.8(5)
C46 C47 H47 120.1
C48 C47 H47 120.1
C43 C48 C47 120.2(6)
C43 C48 H48 119.9
C47 C48 H48 119.9
C51 O3 C50 110.8(10)
C50 C49 H49A 109.5
C50 C49 H49B 109.5
H49A C49 H49B 109.5
C50 C49 H49C 109.5
H49A C49 H49C 109.5
H49B C49 H49C 109.5
O3 C50 C49 109.0(10)
O3 C50 H50A 109.9
C49 C50 H50A 109.9
O3 C50 H50B 109.9
C49 C50 H50B 109.9
H50A C50 H50B 108.3
O3 C51 C52 109.3(13)
O3 C51 H51A 109.8
C52 C51 H51A 109.8
O3 C51 H51B 109.8
C52 C51 H51B 109.8
H51A C51 H51B 108.3
C51 C52 H52A 109.5
C51 C52 H52B 109.5
H52A C52 H52B 109.5
C51 C52 H52C 109.5
H52A C52 H52C 109.5
H52B C52 H52C 109.5
C50A O3A C51A 114.2(15)
C50A C49A H49D 109.5
C50A C49A H49E 109.5
H49D C49A H49E 109.5
C50A C49A H49F 109.5
H49D C49A H49F 109.5
H49E C49A H49F 109.5
O3A C50A C49A 105.3(18)
O3A C50A H50C 110.7
C49A C50A H50C 110.7
O3A C50A H50D 110.7
C49A C50A H50D 110.7
H50C C50A H50D 108.8
C52A C51A O3A 111.6(15)
C52A C51A H51C 109.3
O3A C51A H51C 109.3
C52A C51A H51D 109.3
O3A C51A H51D 109.3
H51C C51A H51D 108.0
C51A C52A H52D 109.5
C51A C52A H52E 109.5
H52D C52A H52E 109.5
C51A C52A H52F 109.5
H52D C52A H52F 109.5
H52E C52A H52F 109.5
C55 O4 C54 111.7(10)
C54 C53 H53A 109.5
C54 C53 H53B 109.5
H53A C53 H53B 109.5
C54 C53 H53C 109.5
H53A C53 H53C 109.5
H53B C53 H53C 109.5
O4 C54 C53 111.0(10)
O4 C54 H54A 109.4
C53 C54 H54A 109.4
O4 C54 H54B 109.4
C53 C54 H54B 109.4
H54A C54 H54B 108.0
O4 C55 C56 110.1(13)
O4 C55 H55A 109.6
C56 C55 H55A 109.6
O4 C55 H55B 109.6
C56 C55 H55B 109.6
H55A C55 H55B 108.2
C55 C56 H56A 109.5
C55 C56 H56B 109.5
H56A C56 H56B 109.5
C55 C56 H56C 109.5
H56A C56 H56C 109.5
H56B C56 H56C 109.5
C54A O4A C55A 114.4(15)
C54A C53A H53D 109.5
C54A C53A H53E 109.5
H53D C53A H53E 109.5
C54A C53A H53F 109.5
H53D C53A H53F 109.5
H53E C53A H53F 109.5
O4A C54A C53A 103.9(19)
O4A C54A H54C 111.0
C53A C54A H54C 111.0
O4A C54A H54D 111.0
C53A C54A H54D 111.0
H54C C54A H54D 109.0
C56A C55A O4A 108.4(14)
C56A C55A H55C 110.0
O4A C55A H55C 110.0
C56A C55A H55D 110.0
O4A C55A H55D 110.0
H55C C55A H55D 108.4
C55A C56A H56D 109.5
C55A C56A H56E 109.5
H56D C56A H56E 109.5
C55A C56A H56F 109.5
H56D C56A H56F 109.5
H56E C56A H56F 109.5
C22 P1 C16 105.7(2)
C22 P1 C7 107.3(2)
C16 P1 C7 104.8(2)
C22 P1 Pd1 111.97(16)
C16 P1 Pd1 124.10(17)
C7 P1 Pd1 101.70(17)
C37 P2 C43 105.8(2)
C37 P2 C28 107.1(2)
C43 P2 C28 104.5(2)
C37 P2 Pd1 112.08(17)
C43 P2 Pd1 123.98(18)
C28 P2 Pd1 102.06(17)

loop_
_geom_bond_atom_site_label_1
_geom_bond_atom_site_label_2
_geom_bond_distance
Pd1 C1 2.038(4)
Pd1 P2 2.2872(14)
Pd1 P1 2.2890(14)
Pd1 I1 2.6708(4)
C1 C2 1.409(7)
C1 C6 1.410(7)
C2 C3 1.394(6)
C2 C28 1.510(7)
C3 C4 1.387(8)
C3 H3 0.95
C4 C5 1.374(8)
C4 H4 0.95
C5 C6 1.401(6)
C5 H5 0.95
C6 C7 1.496(7)
C7 C8 1.547(6)
C7 P1 1.849(4)
C7 H7 1.0
C8 C9 1.521(6)
C8 H8A 0.99
C8 H8B 0.99
C9 O1 1.215(6)
C9 C10 1.488(7)
C10 C15 1.385(7)
C10 C11 1.395(6)
C11 C12 1.372(8)
C11 H11 0.95
C12 C13 1.383(8)
C12 H12 0.95
C13 C14 1.380(7)
C13 H13 0.95
C14 C15 1.373(7)
C14 H14 0.95
C15 H15 0.95
C16 C17 1.385(7)
C16 C21 1.393(7)
C16 P1 1.822(5)
C17 C18 1.401(7)
C17 H17 0.95
C18 C19 1.385(8)
C18 H18 0.95
C19 C20 1.378(8)
C19 H19 0.95
C20 C21 1.391(7)
C20 H20 0.95
C21 H21 0.95
C22 C27 1.395(6)
C22 C23 1.401(7)
C22 P1 1.819(5)
C23 C24 1.385(6)
C23 H23 0.95
C24 C25 1.379(6)
C24 H24 0.95
C25 C26 1.387(7)
C25 H25 0.95
C26 C27 1.388(7)
C26 H26 0.95
C27 H27 0.95
C28 C29 1.552(6)
C28 P2 1.843(4)
C28 H28 1.0
C29 C30 1.530(6)
C29 H29A 0.99
C29 H29B 0.99
C30 O2 1.219(6)
C30 C31 1.482(7)
C31 C32 1.389(6)
C31 C36 1.391(7)
C32 C33 1.370(8)
C32 H32 0.95
C33 C34 1.378(8)
C33 H33 0.95
C34 C35 1.382(7)
C34 H34 0.95
C35 C36 1.375(8)
C35 H35 0.95
C36 H36 0.95
C37 C38 1.395(6)
C37 C42 1.402(7)
C37 P2 1.817(5)
C38 C39 1.391(7)
C38 H38 0.95
C39 C40 1.385(7)
C39 H39 0.95
C40 C41 1.383(6)
C40 H40 0.95
C41 C42 1.385(6)
C41 H41 0.95
C42 H42 0.95
C43 C48 1.387(7)
C43 C44 1.389(7)
C43 P2 1.819(5)
C44 C45 1.403(7)
C44 H44 0.95
C45 C46 1.378(8)
C45 H45 0.95
C46 C47 1.380(8)
C46 H46 0.95
C47 C48 1.398(7)
C47 H47 0.95
C48 H48 0.95
O3 C51 1.422(14)
O3 C50 1.459(13)
C49 C50 1.496(13)
C49 H49A 0.98
C49 H49B 0.98
C49 H49C 0.98
C50 H50A 0.99
C50 H50B 0.99
C51 C52 1.555(15)
C51 H51A 0.99
C51 H51B 0.99
C52 H52A 0.98
C52 H52B 0.98
C52 H52C 0.98
O3A C50A 1.440(18)
O3A C51A 1.445(17)
C49A C50A 1.52(2)
C49A H49D 0.98
C49A H49E 0.98
C49A H49F 0.98
C50A H50C 0.99
C50A H50D 0.99
C51A C52A 1.424(17)
C51A H51C 0.99
C51A H51D 0.99
C52A H52D 0.98
C52A H52E 0.98
C52A H52F 0.98
O4 C55 1.417(14)
O4 C54 1.442(13)
C53 C54 1.498(13)
C53 H53A 0.98
C53 H53B 0.98
C53 H53C 0.98
C54 H54A 0.99
C54 H54B 0.99
C55 C56 1.557(15)
C55 H55A 0.99
C55 H55B 0.99
C56 H56A 0.98
C56 H56B 0.98
C56 H56C 0.98
O4A C54A 1.438(18)
O4A C55A 1.446(17)
C53A C54A 1.52(2)
C53A H53D 0.98
C53A H53E 0.98
C53A H53F 0.98
C54A H54C 0.99
C54A H54D 0.99
C55A C56A 1.411(17)
C55A H55C 0.99
C55A H55D 0.99
C56A H56D 0.98
C56A H56E 0.98
C56A H56F 0.98
